data_1511870
loop_
_publ_author_name
'Ramesh, Veera V. E.'
'Kale, Sangram S.'
'Kotmale, Amol S.'
'Gawade, Rupesh L.'
'Puranik, Vedavati G.'
'Rajamohanan, P. R.'
'Sanjayan, Gangadhar J.'

_publ_section_title
;
 Carboxamide versus Sulfonamide in Peptide Backbone Folding: A Case Study
 with a Hetero Foldamer
;
_journal_issue 7
_journal_name_full 'Organic Letters'
_journal_page_first 1504
_journal_paper_doi 10.1021/ol4002762
_journal_volume 15
_journal_year 2013
_chemical_formula_moiety 'C22 H31 N3 O5'
_chemical_formula_sum 'C22 H31 N3 O5'
_chemical_formula_weight 417.50
_chemical_melting_point 436.1(10)
_chemical_name_common Peptide
_chemical_name_systematic
; 
 ? 
;
_space_group_IT_number 4
_symmetry_cell_setting monoclinic
_symmetry_space_group_name_Hall 'P 2yb'
_symmetry_space_group_name_H-M 'P 1 21 1'
_atom_sites_solution_hydrogens geom
_atom_sites_solution_primary direct
_atom_sites_solution_secondary difmap
_audit_creation_method SHELXL-97
_cell_angle_alpha 90.00
_cell_angle_beta 105.9740(10)
_cell_angle_gamma 90.00
_cell_formula_units_Z 4
_cell_length_a 10.2325(5)
_cell_length_b 17.7301(8)
_cell_length_c 12.7057(6)
_cell_measurement_reflns_used 5206
_cell_measurement_temperature 90(2)
_cell_measurement_theta_max 26.934
_cell_measurement_theta_min 2.547
_cell_volume 2216.10(18)
_computing_cell_refinement 'BRUKER SAINT'
_computing_data_collection 'BRUKER SMART'
_computing_data_reduction 'BRUKER SAINT'
_computing_molecular_graphics 'SHELXTL, PyMOL and PLATON'
_computing_publication_material SHELXTL
_computing_structure_refinement 'SHELXL-97 (Sheldrick, 1997)'
_computing_structure_solution 'SHELXS-97 (Sheldrick, 1990)'
_diffrn_ambient_temperature 90(2)
_diffrn_measured_fraction_theta_full 1.000
_diffrn_measured_fraction_theta_max 1.000
_diffrn_measurement_device 'Bruker Smart APEX'
_diffrn_measurement_device_type 'CCD Area Detector'
_diffrn_measurement_method 'Omega Scan'
_diffrn_radiation_monochromator graphite
_diffrn_radiation_source 'fine-focus sealed tube'
_diffrn_radiation_type MoK\a
_diffrn_radiation_wavelength 0.71073
_diffrn_reflns_av_R_equivalents 0.0471
_diffrn_reflns_av_sigmaI/netI 0.0656
_diffrn_reflns_limit_h_max 12
_diffrn_reflns_limit_h_min -12
_diffrn_reflns_limit_k_max 21
_diffrn_reflns_limit_k_min -21
_diffrn_reflns_limit_l_max 15
_diffrn_reflns_limit_l_min -15
_diffrn_reflns_number 20266
_diffrn_reflns_theta_full 25.00
_diffrn_reflns_theta_max 25.00
_diffrn_reflns_theta_min 1.67
_exptl_absorpt_coefficient_mu 0.089
_exptl_absorpt_correction_T_max 0.9938
_exptl_absorpt_correction_T_min 0.9854
_exptl_absorpt_correction_type multi-scan
_exptl_absorpt_process_details 'Bruker SADABS'
_exptl_crystal_colour colourless
_exptl_crystal_density_diffrn 1.251
_exptl_crystal_density_method 'not measured'
_exptl_crystal_description needle
_exptl_crystal_F_000 896
_exptl_crystal_size_max 0.17
_exptl_crystal_size_mid 0.09
_exptl_crystal_size_min 0.07
_refine_diff_density_max 0.298
_refine_diff_density_min -0.273
_refine_diff_density_rms 0.057
_refine_ls_abs_structure_details 'Flack H D (1983), Acta Cryst. A39, 876-881'
_refine_ls_abs_structure_Flack -1.3(10)
_refine_ls_extinction_method none
_refine_ls_goodness_of_fit_ref 1.186
_refine_ls_hydrogen_treatment riding
_refine_ls_matrix_type full
_refine_ls_number_parameters 558
_refine_ls_number_reflns 7782
_refine_ls_number_restraints 9
_refine_ls_restrained_S_all 1.190
_refine_ls_R_factor_all 0.0665
_refine_ls_R_factor_gt 0.0591
_refine_ls_shift/su_max 0.000
_refine_ls_shift/su_mean 0.000
_refine_ls_structure_factor_coef Fsqd
_refine_ls_weighting_details 'calc w=1/[\s^2^(Fo^2^)+(0.0455P)^2^+0.5602P] where P=(Fo^2^+2Fc^2^)/3'
_refine_ls_weighting_scheme calc
_refine_ls_wR_factor_gt 0.1233
_refine_ls_wR_factor_ref 0.1266
_reflns_number_gt 7123
_reflns_number_total 7782
_reflns_threshold_expression >2sigma(I)
_cod_data_source_file ol4002762_si_002.cif
_cod_data_source_block C22H31N3O5Compound1b
_cod_depositor_comments
;
The following automatic conversions were performed:

'_chemical_melting_point' value '162-164degree centigrade' was
changed to '436.1(10)' - it was converted from degrees Celsius(C) to
Kelvins(K), the average value was taken and precision was
estimated.

'_symmetry_cell_setting' value 'Monoclinic' changed to
'monoclinic' according to
/home/saulius/struct/CIF-dictionaries/cif_core.dic dictionary named
'cif_core.dic' version 2.4.2 from 2011-04-26.

Automatic conversion script
Id: cif_fix_values 1891 2012-01-12 08:04:46Z andrius 
;
_cod_original_sg_symbol_H-M P21
_cod_database_code 1511870

loop_
_symmetry_equiv_pos_as_xyz
'x, y, z'
'-x, y+1/2, -z'

loop_
_atom_site_label
_atom_site_type_symbol
_atom_site_fract_x
_atom_site_fract_y
_atom_site_fract_z
_atom_site_U_iso_or_equiv
_atom_site_adp_type
_atom_site_occupancy
_atom_site_symmetry_multiplicity
_atom_site_calc_flag
_atom_site_refinement_flags
_atom_site_disorder_assembly
_atom_site_disorder_group
O1 O 0.6520(2) 0.62483(12) 0.19149(19) 0.0173(5) Uani 1 1 d . . .
O2 O 0.7074(2) 0.70605(13) -0.03399(19) 0.0204(6) Uani 1 1 d . . .
O3 O 0.5460(2) 0.87583(13) 0.20699(19) 0.0171(5) Uani 1 1 d . . .
O4 O 0.3502(2) 0.95260(14) 0.3430(2) 0.0241(6) Uani 1 1 d . . .
O5 O 0.5751(2) 0.95661(14) 0.41932(18) 0.0191(5) Uani 1 1 d . . .
N1 N 0.4614(3) 0.68768(16) 0.1197(2) 0.0155(6) Uani 1 1 d . . .
N2 N 0.6612(3) 0.78742(15) 0.0925(2) 0.0140(6) Uani 1 1 d . . .
H2 H 0.5951 0.7990 0.1216 0.017 Uiso 1 1 calc R . .
N3 N 0.6157(3) 0.99612(15) 0.2243(2) 0.0159(6) Uani 1 1 d . . .
H3 H 0.6778 1.0299 0.2215 0.019 Uiso 1 1 calc R . .
C1 C 0.5470(3) 0.65129(18) 0.2055(3) 0.0130(7) Uani 1 1 d . . .
C2 C 0.4999(3) 0.68774(18) 0.0158(3) 0.0173(7) Uani 1 1 d . . .
H2A H 0.5057 0.6343 -0.0078 0.021 Uiso 1 1 calc R . .
C3 C 0.3793(4) 0.7258(2) -0.0651(3) 0.0228(8) Uani 1 1 d . . .
H3A H 0.3121 0.6879 -0.1039 0.027 Uiso 1 1 calc R . .
H3B H 0.4098 0.7557 -0.1198 0.027 Uiso 1 1 calc R . .
C4 C 0.3181(4) 0.7772(2) 0.0063(3) 0.0242(8) Uani 1 1 d . . .
H4A H 0.2213 0.7882 -0.0299 0.029 Uiso 1 1 calc R . .
H4B H 0.3688 0.8252 0.0230 0.029 Uiso 1 1 calc R . .
C5 C 0.3339(3) 0.7296(2) 0.1104(3) 0.0187(8) Uani 1 1 d . . .
H5A H 0.3415 0.7621 0.1752 0.022 Uiso 1 1 calc R . .
H5B H 0.2562 0.6947 0.1023 0.022 Uiso 1 1 calc R . .
C6 C 0.6360(4) 0.7272(2) 0.0226(2) 0.0165(7) Uani 1 1 d . . .
C7 C 0.7769(3) 0.83343(18) 0.1246(3) 0.0148(7) Uani 1 1 d . . .
C8 C 0.7676(3) 0.90081(18) 0.1838(3) 0.0150(7) Uani 1 1 d . . .
C9 C 0.8857(3) 0.94374(19) 0.2242(3) 0.0168(7) Uani 1 1 d . . .
H9 H 0.8813 0.9884 0.2643 0.020 Uiso 1 1 calc R . .
C10 C 1.0090(4) 0.9227(2) 0.2072(3) 0.0210(8) Uani 1 1 d . . .
H10 H 1.0887 0.9516 0.2372 0.025 Uiso 1 1 calc R . .
C11 C 1.0140(4) 0.8585(2) 0.1453(3) 0.0216(8) Uani 1 1 d . . .
H11 H 1.0975 0.8446 0.1316 0.026 Uiso 1 1 calc R . .
C12 C 0.8997(3) 0.8144(2) 0.1035(3) 0.0187(8) Uani 1 1 d . . .
H12 H 0.9048 0.7713 0.0604 0.022 Uiso 1 1 calc R . .
C13 C 0.6367(3) 0.92314(19) 0.2060(3) 0.0150(7) Uani 1 1 d . . .
C14 C 0.4897(3) 1.02004(19) 0.2489(3) 0.0166(7) Uani 1 1 d . . .
C15 C 0.3694(3) 1.0171(2) 0.1482(3) 0.0184(8) Uani 1 1 d . . .
H15A H 0.3811 1.0547 0.0951 0.028 Uiso 1 1 calc R . .
H15B H 0.2858 1.0278 0.1689 0.028 Uiso 1 1 calc R . .
H15C H 0.3632 0.9667 0.1154 0.028 Uiso 1 1 calc R . .
C16 C 0.5141(3) 1.10148(19) 0.2946(3) 0.0188(8) Uani 1 1 d . . .
H16A H 0.5967 1.1027 0.3560 0.028 Uiso 1 1 calc R . .
H16B H 0.4362 1.1177 0.3198 0.028 Uiso 1 1 calc R . .
H16C H 0.5248 1.1356 0.2368 0.028 Uiso 1 1 calc R . .
C17 C 0.4622(3) 0.97047(18) 0.3403(3) 0.0147(7) Uani 1 1 d . . .
C18 C 0.5573(4) 0.9129(2) 0.5108(3) 0.0228(8) Uani 1 1 d . . .
H18A H 0.4899 0.9376 0.5411 0.034 Uiso 1 1 calc R . .
H18B H 0.6442 0.9094 0.5675 0.034 Uiso 1 1 calc R . .
H18C H 0.5256 0.8621 0.4858 0.034 Uiso 1 1 calc R . .
C19 C 0.5194(3) 0.64619(19) 0.3178(3) 0.0161(7) Uani 1 1 d . . .
C20 C 0.3725(4) 0.6253(2) 0.3138(3) 0.0278(9) Uani 1 1 d . . .
H20A H 0.3121 0.6673 0.2825 0.042 Uiso 1 1 calc R . .
H20B H 0.3666 0.6150 0.3881 0.042 Uiso 1 1 calc R . .
H20C H 0.3452 0.5803 0.2683 0.042 Uiso 1 1 calc R . .
C21 C 0.5582(4) 0.7231(2) 0.3752(3) 0.0206(8) Uani 1 1 d . . .
H21A H 0.6529 0.7349 0.3788 0.031 Uiso 1 1 calc R . .
H21B H 0.5479 0.7206 0.4496 0.031 Uiso 1 1 calc R . .
H21C H 0.4986 0.7624 0.3338 0.031 Uiso 1 1 calc R . .
C22 C 0.6140(4) 0.5850(2) 0.3834(3) 0.0260(9) Uani 1 1 d . . .
H22A H 0.5944 0.5367 0.3448 0.039 Uiso 1 1 calc R . .
H22B H 0.5990 0.5802 0.4561 0.039 Uiso 1 1 calc R . .
H22C H 0.7088 0.5991 0.3912 0.039 Uiso 1 1 calc R . .
O1A O 0.8254(2) 0.14029(13) 0.28721(19) 0.0182(5) Uani 1 1 d . . .
O2A O 0.5915(2) 0.24926(13) 0.4276(2) 0.0233(6) Uani 1 1 d . B .
O3A O 0.8716(2) 0.38204(13) 0.22818(19) 0.0187(5) Uani 1 1 d . B .
O4A O 1.1596(2) 0.47109(14) 0.3002(2) 0.0237(6) Uani 1 1 d . . .
O5A O 1.0003(2) 0.52238(14) 0.36866(19) 0.0232(6) Uani 1 1 d . . .
N1A N 0.9355(3) 0.22911(16) 0.4031(2) 0.0169(6) Uani 1 1 d . B .
N2A N 0.7013(3) 0.31531(16) 0.3236(2) 0.0170(6) Uani 1 1 d . B .
H2A1 H 0.7829 0.3221 0.3150 0.020 Uiso 1 1 calc R . .
N3A N 0.8139(3) 0.50147(15) 0.1714(2) 0.0146(6) Uani 1 1 d . B .
H3A1 H 0.7496 0.5357 0.1511 0.017 Uiso 1 1 calc R . .
C1A C 0.9274(3) 0.18106(18) 0.3174(3) 0.0134(7) Uani 1 1 d . . .
C2A C 0.8282(4) 0.2266(2) 0.4600(3) 0.0203(8) Uani 1 1 d . B .
H2A2 H 0.8105 0.1728 0.4750 0.016(9) Uiso 1 1 calc R . .
C3A C 0.8912(4) 0.2666(3) 0.5692(3) 0.0356(10) Uani 1 1 d D . .
H3A2 H 0.8666 0.2402 0.6297 0.043 Uiso 1 1 calc R A 1
H3A3 H 0.8587 0.3194 0.5664 0.043 Uiso 1 1 calc R A 1
C4A C 1.0465(5) 0.2645(3) 0.5864(4) 0.0327(13) Uani 0.75 1 d P B 1
H4A1 H 1.0926 0.3069 0.6327 0.039 Uiso 0.75 1 calc PR B 1
H4A2 H 1.0863 0.2162 0.6193 0.039 Uiso 0.75 1 calc PR B 1
C4A' C 0.9828(15) 0.3162(8) 0.5434(12) 0.032(4) Uani 0.25 1 d PDU B 2
H4A3 H 1.0509 0.3332 0.6107 0.039 Uiso 0.25 1 calc PR B 2
H4A4 H 0.9346 0.3611 0.5051 0.039 Uiso 0.25 1 calc PR B 2
C5A C 1.0537(4) 0.2725(2) 0.4673(3) 0.0291(9) Uani 1 1 d D . .
H5A1 H 1.0470 0.3261 0.4445 0.035 Uiso 1 1 calc R B 1
H5A2 H 1.1396 0.2513 0.4587 0.035 Uiso 1 1 calc R B 1
C6A C 0.6941(3) 0.26367(18) 0.4007(3) 0.0153(7) Uani 1 1 d . . .
C7A C 0.5981(3) 0.35970(18) 0.2554(3) 0.0150(7) Uani 1 1 d . . .
C8A C 0.6355(3) 0.41656(19) 0.1908(3) 0.0161(7) Uani 1 1 d . B .
C9A C 0.5335(3) 0.45664(19) 0.1174(3) 0.0157(7) Uani 1 1 d . . .
H9A H 0.5579 0.4938 0.0723 0.019 Uiso 1 1 calc R B .
C10A C 0.3975(3) 0.4440(2) 0.1081(3) 0.0200(8) Uani 1 1 d . B .
H10A H 0.3293 0.4727 0.0584 0.024 Uiso 1 1 calc R . .
C11A C 0.3620(3) 0.3885(2) 0.1729(3) 0.0202(8) Uani 1 1 d . . .
H11A H 0.2688 0.3791 0.1668 0.024 Uiso 1 1 calc R B .
C12A C 0.4612(3) 0.34714(19) 0.2458(3) 0.0179(8) Uani 1 1 d . B .
H12A H 0.4356 0.3097 0.2898 0.021 Uiso 1 1 calc R . .
C13A C 0.7823(3) 0.43108(19) 0.1987(3) 0.0140(7) Uani 1 1 d . . .
C14A C 0.9543(3) 0.52068(19) 0.1755(3) 0.0154(7) Uani 1 1 d . . .
C15A C 0.9982(4) 0.4817(2) 0.0836(3) 0.0208(8) Uani 1 1 d . B .
H15D H 0.9958 0.4269 0.0930 0.031 Uiso 1 1 calc R . .
H15E H 1.0909 0.4973 0.0861 0.031 Uiso 1 1 calc R . .
H15F H 0.9362 0.4958 0.0128 0.031 Uiso 1 1 calc R . .
C16A C 0.9607(4) 0.6071(2) 0.1619(3) 0.0213(8) Uani 1 1 d . B .
H16D H 0.9041 0.6216 0.0892 0.032 Uiso 1 1 calc R . .
H16E H 1.0550 0.6223 0.1697 0.032 Uiso 1 1 calc R . .
H16F H 0.9272 0.6321 0.2182 0.032 Uiso 1 1 calc R . .
C17A C 1.0501(3) 0.49989(19) 0.2863(3) 0.0160(7) Uiso 1 1 d . B .
C18A C 1.0877(4) 0.5095(2) 0.4775(3) 0.0328(10) Uani 1 1 d . . .
H18D H 1.0932 0.4552 0.4929 0.049 Uiso 1 1 calc R . .
H18E H 1.0504 0.5354 0.5309 0.049 Uiso 1 1 calc R . .
H18F H 1.1787 0.5291 0.4825 0.049 Uiso 1 1 calc R . .
C19A C 1.0427(3) 0.17513(19) 0.2620(3) 0.0176(7) Uani 1 1 d . . .
C20A C 1.1118(4) 0.2503(2) 0.2460(3) 0.0280(9) Uani 1 1 d . . .
H20D H 1.1719 0.2669 0.3162 0.042 Uiso 1 1 calc R . .
H20E H 1.0421 0.2887 0.2180 0.042 Uiso 1 1 calc R . .
H20F H 1.1652 0.2428 0.1935 0.042 Uiso 1 1 calc R . .
C21A C 0.9862(4) 0.1403(2) 0.1477(3) 0.0218(8) Uani 1 1 d . . .
H21D H 1.0609 0.1315 0.1147 0.033 Uiso 1 1 calc R . .
H21E H 0.9201 0.1748 0.1014 0.033 Uiso 1 1 calc R . .
H21F H 0.9417 0.0922 0.1541 0.033 Uiso 1 1 calc R . .
C22A C 1.1467(4) 0.1195(2) 0.3319(3) 0.0244(8) Uani 1 1 d . . .
H22D H 1.1918 0.1428 0.4024 0.037 Uiso 1 1 calc R . .
H22E H 1.2146 0.1066 0.2934 0.037 Uiso 1 1 calc R . .
H22F H 1.0997 0.0735 0.3442 0.037 Uiso 1 1 calc R . .

loop_
_atom_site_aniso_label
_atom_site_aniso_U_11
_atom_site_aniso_U_22
_atom_site_aniso_U_33
_atom_site_aniso_U_23
_atom_site_aniso_U_13
_atom_site_aniso_U_12
O1 0.0178(13) 0.0086(12) 0.0258(13) 0.0002(10) 0.0064(10) 0.0033(10)
O2 0.0307(14) 0.0136(13) 0.0224(13) -0.0006(10) 0.0164(11) 0.0007(11)
O3 0.0190(12) 0.0120(12) 0.0231(13) -0.0044(10) 0.0104(10) -0.0043(10)
O4 0.0174(13) 0.0233(15) 0.0348(15) 0.0005(12) 0.0128(11) -0.0037(11)
O5 0.0196(13) 0.0192(13) 0.0187(13) -0.0017(11) 0.0056(10) -0.0078(11)
N1 0.0154(14) 0.0140(15) 0.0165(14) -0.0032(12) 0.0033(11) -0.0002(12)
N2 0.0158(14) 0.0080(14) 0.0207(15) -0.0018(11) 0.0091(12) -0.0014(11)
N3 0.0201(15) 0.0090(15) 0.0234(16) -0.0026(12) 0.0140(13) -0.0032(12)
C1 0.0152(17) 0.0071(17) 0.0160(17) -0.0053(13) 0.0032(14) -0.0030(13)
C2 0.0263(19) 0.0046(17) 0.0211(18) -0.0021(14) 0.0067(15) -0.0053(14)
C3 0.025(2) 0.024(2) 0.0158(18) 0.0035(16) 0.0007(15) -0.0054(16)
C4 0.025(2) 0.018(2) 0.028(2) 0.0046(16) 0.0041(16) 0.0025(16)
C5 0.0142(17) 0.0163(18) 0.0236(19) -0.0029(15) 0.0020(14) 0.0029(14)
C6 0.0266(19) 0.0162(18) 0.0087(16) 0.0039(14) 0.0082(14) 0.0016(15)
C7 0.0223(18) 0.0092(17) 0.0140(17) 0.0039(13) 0.0072(14) -0.0003(14)
C8 0.0174(17) 0.0119(18) 0.0165(17) 0.0040(14) 0.0062(14) 0.0011(14)
C9 0.0179(18) 0.0105(18) 0.0217(18) 0.0004(14) 0.0051(15) -0.0023(14)
C10 0.0207(19) 0.0143(19) 0.029(2) 0.0030(15) 0.0075(16) -0.0040(15)
C11 0.0215(19) 0.0155(19) 0.030(2) 0.0021(16) 0.0107(16) 0.0028(15)
C12 0.0256(19) 0.0110(18) 0.0216(19) -0.0008(14) 0.0100(15) 0.0009(15)
C13 0.0218(18) 0.0130(18) 0.0113(17) -0.0018(13) 0.0065(14) -0.0015(15)
C14 0.0185(17) 0.0094(17) 0.0260(19) -0.0038(14) 0.0129(15) -0.0008(14)
C15 0.0220(18) 0.0092(17) 0.027(2) 0.0040(14) 0.0108(15) 0.0036(14)
C16 0.0177(18) 0.0089(17) 0.030(2) -0.0018(15) 0.0073(16) -0.0006(14)
C17 0.0172(17) 0.0066(17) 0.0223(18) -0.0067(14) 0.0090(15) 0.0019(14)
C18 0.031(2) 0.019(2) 0.0196(19) 0.0005(15) 0.0087(16) -0.0026(16)
C19 0.0212(18) 0.0105(18) 0.0169(18) -0.0007(14) 0.0056(15) -0.0018(14)
C20 0.029(2) 0.029(2) 0.031(2) 0.0005(17) 0.0160(18) -0.0111(17)
C21 0.0237(19) 0.021(2) 0.0178(18) -0.0046(15) 0.0061(15) -0.0039(15)
C22 0.039(2) 0.019(2) 0.0200(19) 0.0036(15) 0.0077(17) 0.0017(17)
O1A 0.0203(13) 0.0135(13) 0.0209(13) 0.0016(10) 0.0057(10) -0.0015(10)
O2A 0.0288(14) 0.0130(13) 0.0336(15) 0.0021(11) 0.0181(12) 0.0002(11)
O3A 0.0171(12) 0.0135(13) 0.0273(13) 0.0045(11) 0.0092(10) 0.0052(10)
O4A 0.0153(12) 0.0221(14) 0.0332(15) 0.0050(11) 0.0058(11) 0.0001(11)
O5A 0.0280(14) 0.0222(14) 0.0190(13) -0.0019(11) 0.0057(11) 0.0013(11)
N1A 0.0227(16) 0.0113(15) 0.0176(14) 0.0011(12) 0.0068(12) -0.0014(12)
N2A 0.0150(15) 0.0136(15) 0.0259(16) -0.0023(13) 0.0114(13) -0.0016(12)
N3A 0.0116(14) 0.0092(15) 0.0208(15) 0.0048(12) 0.0009(12) 0.0036(11)
C1A 0.0150(17) 0.0076(17) 0.0144(17) 0.0035(13) -0.0013(13) -0.0006(14)
C2A 0.031(2) 0.0186(19) 0.0149(17) 0.0008(15) 0.0116(15) -0.0012(16)
C3A 0.033(2) 0.053(3) 0.019(2) -0.003(2) 0.0049(17) 0.006(2)
C4A 0.033(3) 0.037(3) 0.023(3) -0.009(3) 0.001(2) 0.000(3)
C4A' 0.036(7) 0.036(8) 0.018(6) -0.006(6) -0.002(6) -0.011(6)
C5A 0.038(2) 0.025(2) 0.026(2) -0.0090(18) 0.0127(18) -0.0066(18)
C6A 0.0267(19) 0.0062(16) 0.0188(17) -0.0036(14) 0.0157(15) -0.0001(14)
C7A 0.0175(17) 0.0100(18) 0.0172(17) -0.0045(14) 0.0044(14) 0.0009(14)
C8A 0.0183(18) 0.0090(17) 0.0214(18) -0.0066(14) 0.0061(15) -0.0014(14)
C9A 0.0170(17) 0.0126(18) 0.0181(17) -0.0035(14) 0.0058(14) -0.0015(14)
C10A 0.0160(18) 0.018(2) 0.0232(19) -0.0052(15) 0.0001(15) 0.0048(14)
C11A 0.0139(18) 0.021(2) 0.029(2) -0.0067(16) 0.0112(16) 0.0002(15)
C12A 0.0202(18) 0.0131(18) 0.0249(19) -0.0046(15) 0.0139(15) -0.0015(15)
C13A 0.0170(18) 0.0137(18) 0.0135(17) 0.0000(14) 0.0077(14) -0.0016(14)
C14A 0.0154(17) 0.0095(17) 0.0237(18) 0.0038(14) 0.0097(14) -0.0014(14)
C15A 0.0224(19) 0.020(2) 0.0225(19) 0.0043(15) 0.0095(16) 0.0025(15)
C16A 0.0200(18) 0.0151(19) 0.030(2) 0.0060(16) 0.0092(16) -0.0026(15)
C18A 0.050(3) 0.024(2) 0.021(2) -0.0041(17) 0.0039(18) 0.000(2)
C19A 0.0177(17) 0.0112(18) 0.0239(19) 0.0015(14) 0.0055(14) -0.0003(14)
C20A 0.031(2) 0.018(2) 0.042(2) 0.0010(17) 0.0225(18) -0.0060(17)
C21A 0.0249(19) 0.024(2) 0.0197(19) 0.0005(15) 0.0115(15) 0.0027(16)
C22A 0.0232(19) 0.019(2) 0.029(2) -0.0047(16) 0.0056(16) 0.0024(16)

loop_
_atom_type_symbol
_atom_type_description
_atom_type_scat_dispersion_real
_atom_type_scat_dispersion_imag
_atom_type_scat_source
C C 0.0033 0.0016 'International Tables Vol C Tables 4.2.6.8 and 6.1.1.4'
H H 0.0000 0.0000 'International Tables Vol C Tables 4.2.6.8 and 6.1.1.4'
N N 0.0061 0.0033 'International Tables Vol C Tables 4.2.6.8 and 6.1.1.4'
O O 0.0106 0.0060 'International Tables Vol C Tables 4.2.6.8 and 6.1.1.4'

loop_
_geom_angle_atom_site_label_1
_geom_angle_atom_site_label_2
_geom_angle_atom_site_label_3
_geom_angle
C17 O5 C18 115.4(3)
C1 N1 C2 116.5(3)
C1 N1 C5 131.5(3)
C2 N1 C5 112.0(3)
C6 N2 C7 129.5(3)
C6 N2 H2 115.2
C7 N2 H2 115.2
C13 N3 C14 120.4(3)
C13 N3 H3 119.8
C14 N3 H3 119.8
O1 C1 N1 117.4(3)
O1 C1 C19 120.3(3)
N1 C1 C19 122.2(3)
N1 C2 C3 103.7(3)
N1 C2 C6 114.2(3)
C3 C2 C6 112.8(3)
N1 C2 H2A 108.6
C3 C2 H2A 108.6
C6 C2 H2A 108.6
C2 C3 C4 104.5(3)
C2 C3 H3A 110.9
C4 C3 H3A 110.9
C2 C3 H3B 110.9
C4 C3 H3B 110.9
H3A C3 H3B 108.9
C3 C4 C5 102.7(3)
C3 C4 H4A 111.2
C5 C4 H4A 111.2
C3 C4 H4B 111.2
C5 C4 H4B 111.2
H4A C4 H4B 109.1
N1 C5 C4 103.0(3)
N1 C5 H5A 111.2
C4 C5 H5A 111.2
N1 C5 H5B 111.2
C4 C5 H5B 111.2
H5A C5 H5B 109.1
O2 C6 N2 126.0(3)
O2 C6 C2 120.6(3)
N2 C6 C2 113.4(3)
C12 C7 N2 122.4(3)
C12 C7 C8 119.8(3)
N2 C7 C8 117.8(3)
C9 C8 C7 118.1(3)
C9 C8 C13 120.9(3)
C7 C8 C13 120.9(3)
C10 C9 C8 121.7(3)
C10 C9 H9 119.1
C8 C9 H9 119.1
C9 C10 C11 118.9(3)
C9 C10 H10 120.5
C11 C10 H10 120.5
C12 C11 C10 121.3(3)
C12 C11 H11 119.4
C10 C11 H11 119.4
C11 C12 C7 120.0(3)
C11 C12 H12 120.0
C7 C12 H12 120.0
O3 C13 N3 119.3(3)
O3 C13 C8 121.9(3)
N3 C13 C8 118.8(3)
N3 C14 C15 111.5(3)
N3 C14 C17 110.4(3)
C15 C14 C17 110.0(3)
N3 C14 C16 106.7(3)
C15 C14 C16 111.0(3)
C17 C14 C16 107.0(3)
C14 C15 H15A 109.5
C14 C15 H15B 109.5
H15A C15 H15B 109.5
C14 C15 H15C 109.5
H15A C15 H15C 109.5
H15B C15 H15C 109.5
C14 C16 H16A 109.5
C14 C16 H16B 109.5
H16A C16 H16B 109.5
C14 C16 H16C 109.5
H16A C16 H16C 109.5
H16B C16 H16C 109.5
O4 C17 O5 124.7(3)
O4 C17 C14 123.1(3)
O5 C17 C14 111.9(3)
O5 C18 H18A 109.5
O5 C18 H18B 109.5
H18A C18 H18B 109.5
O5 C18 H18C 109.5
H18A C18 H18C 109.5
H18B C18 H18C 109.5
C1 C19 C20 114.4(3)
C1 C19 C22 107.3(3)
C20 C19 C22 108.2(3)
C1 C19 C21 107.4(3)
C20 C19 C21 110.5(3)
C22 C19 C21 109.0(3)
C19 C20 H20A 109.5
C19 C20 H20B 109.5
H20A C20 H20B 109.5
C19 C20 H20C 109.5
H20A C20 H20C 109.5
H20B C20 H20C 109.5
C19 C21 H21A 109.5
C19 C21 H21B 109.5
H21A C21 H21B 109.5
C19 C21 H21C 109.5
H21A C21 H21C 109.5
H21B C21 H21C 109.5
C19 C22 H22A 109.5
C19 C22 H22B 109.5
H22A C22 H22B 109.5
C19 C22 H22C 109.5
H22A C22 H22C 109.5
H22B C22 H22C 109.5
C17A O5A C18A 115.5(3)
C1A N1A C2A 118.8(3)
C1A N1A C5A 128.8(3)
C2A N1A C5A 110.7(3)
C6A N2A C7A 129.8(3)
C6A N2A H2A1 115.1
C7A N2A H2A1 115.1
C13A N3A C14A 120.3(3)
C13A N3A H3A1 119.8
C14A N3A H3A1 119.8
O1A C1A N1A 118.1(3)
O1A C1A C19A 120.4(3)
N1A C1A C19A 121.5(3)
N1A C2A C6A 116.0(3)
N1A C2A C3A 104.2(3)
C6A C2A C3A 110.2(3)
N1A C2A H2A2 108.7
C6A C2A H2A2 108.7
C3A C2A H2A2 108.7
C4A' C3A C2A 102.8(6)
C4A' C3A C4A 46.7(7)
C2A C3A C4A 106.1(3)
C4A' C3A H3A2 144.7
C2A C3A H3A2 110.5
C4A C3A H3A2 110.5
C4A' C3A H3A3 68.6
C2A C3A H3A3 110.5
C4A C3A H3A3 110.5
H3A2 C3A H3A3 108.7
C5A C4A C3A 100.6(4)
C5A C4A H4A1 111.6
C3A C4A H4A1 111.6
C5A C4A H4A2 111.6
C3A C4A H4A2 111.6
H4A1 C4A H4A2 109.4
C3A C4A' C5A 106.9(9)
C3A C4A' H4A3 110.3
C5A C4A' H4A3 110.3
C3A C4A' H4A4 110.3
C5A C4A' H4A4 110.3
H4A3 C4A' H4A4 108.6
N1A C5A C4A 103.9(3)
N1A C5A C4A' 98.7(6)
C4A C5A C4A' 44.3(6)
N1A C5A H5A1 111.0
C4A C5A H5A1 111.0
C4A' C5A H5A1 72.5
N1A C5A H5A2 111.0
C4A C5A H5A2 111.0
C4A' C5A H5A2 146.5
H5A1 C5A H5A2 109.0
O2A C6A N2A 124.5(3)
O2A C6A C2A 120.1(3)
N2A C6A C2A 115.3(3)
C12A C7A N2A 122.1(3)
C12A C7A C8A 119.3(3)
N2A C7A C8A 118.6(3)
C9A C8A C7A 118.7(3)
C9A C8A C13A 120.7(3)
C7A C8A C13A 120.5(3)
C10A C9A C8A 121.8(3)
C10A C9A H9A 119.1
C8A C9A H9A 119.1
C9A C10A C11A 119.0(3)
C9A C10A H10A 120.5
C11A C10A H10A 120.5
C12A C11A C10A 120.5(3)
C12A C11A H11A 119.8
C10A C11A H11A 119.8
C11A C12A C7A 120.7(3)
C11A C12A H12A 119.6
C7A C12A H12A 119.6
O3A C13A N3A 120.9(3)
O3A C13A C8A 122.7(3)
N3A C13A C8A 116.4(3)
N3A C14A C17A 110.6(3)
N3A C14A C15A 111.1(3)
C17A C14A C15A 110.3(3)
N3A C14A C16A 107.3(3)
C17A C14A C16A 107.9(3)
C15A C14A C16A 109.5(3)
C14A C15A H15D 109.5
C14A C15A H15E 109.5
H15D C15A H15E 109.5
C14A C15A H15F 109.5
H15D C15A H15F 109.5
H15E C15A H15F 109.5
C14A C16A H16D 109.5
C14A C16A H16E 109.5
H16D C16A H16E 109.5
C14A C16A H16F 109.5
H16D C16A H16F 109.5
H16E C16A H16F 109.5
O4A C17A O5A 123.4(3)
O4A C17A C14A 125.2(3)
O5A C17A C14A 111.3(3)
O5A C18A H18D 109.5
O5A C18A H18E 109.5
H18D C18A H18E 109.5
O5A C18A H18F 109.5
H18D C18A H18F 109.5
H18E C18A H18F 109.5
C1A C19A C21A 108.9(3)
C1A C19A C22A 106.0(3)
C21A C19A C22A 107.9(3)
C1A C19A C20A 116.0(3)
C21A C19A C20A 106.7(3)
C22A C19A C20A 111.1(3)
C19A C20A H20D 109.5
C19A C20A H20E 109.5
H20D C20A H20E 109.5
C19A C20A H20F 109.5
H20D C20A H20F 109.5
H20E C20A H20F 109.5
C19A C21A H21D 109.5
C19A C21A H21E 109.5
H21D C21A H21E 109.5
C19A C21A H21F 109.5
H21D C21A H21F 109.5
H21E C21A H21F 109.5
C19A C22A H22D 109.5
C19A C22A H22E 109.5
H22D C22A H22E 109.5
C19A C22A H22F 109.5
H22D C22A H22F 109.5
H22E C22A H22F 109.5

loop_
_geom_bond_atom_site_label_1
_geom_bond_atom_site_label_2
_geom_bond_distance
O1 C1 1.230(4)
O2 C6 1.217(4)
O3 C13 1.254(4)
O4 C17 1.199(4)
O5 C17 1.329(4)
O5 C18 1.450(4)
N1 C1 1.359(4)
N1 C2 1.477(4)
N1 C5 1.478(4)
N2 C6 1.368(4)
N2 C7 1.403(4)
N2 H2 0.8800
N3 C13 1.342(4)
N3 C14 1.471(4)
N3 H3 0.8800
C1 C19 1.532(4)
C2 C3 1.530(5)
C2 C6 1.539(5)
C2 H2A 1.0000
C3 C4 1.535(5)
C3 H3A 0.9900
C3 H3B 0.9900
C4 C5 1.540(5)
C4 H4A 0.9900
C4 H4B 0.9900
C5 H5A 0.9900
C5 H5B 0.9900
C7 C12 1.396(5)
C7 C8 1.429(5)
C8 C9 1.400(5)
C8 C13 1.497(5)
C9 C10 1.389(5)
C9 H9 0.9500
C10 C11 1.392(5)
C10 H10 0.9500
C11 C12 1.386(5)
C11 H11 0.9500
C12 H12 0.9500
C14 C15 1.513(5)
C14 C17 1.543(5)
C14 C16 1.551(5)
C15 H15A 0.9800
C15 H15B 0.9800
C15 H15C 0.9800
C16 H16A 0.9800
C16 H16B 0.9800
C16 H16C 0.9800
C18 H18A 0.9800
C18 H18B 0.9800
C18 H18C 0.9800
C19 C20 1.535(5)
C19 C22 1.537(5)
C19 C21 1.545(5)
C20 H20A 0.9800
C20 H20B 0.9800
C20 H20C 0.9800
C21 H21A 0.9800
C21 H21B 0.9800
C21 H21C 0.9800
C22 H22A 0.9800
C22 H22B 0.9800
C22 H22C 0.9800
O1A C1A 1.240(4)
O2A C6A 1.216(4)
O3A C13A 1.242(4)
O4A C17A 1.199(4)
O5A C17A 1.344(4)
O5A C18A 1.443(4)
N1A C1A 1.367(4)
N1A C2A 1.472(4)
N1A C5A 1.476(4)
N2A C6A 1.358(4)
N2A C7A 1.408(4)
N2A H2A1 0.8800
N3A C13A 1.358(4)
N3A C14A 1.463(4)
N3A H3A1 0.8800
C1A C19A 1.534(5)
C2A C6A 1.521(5)
C2A C3A 1.534(5)
C2A H2A2 1.0000
C3A C4A' 1.389(13)
C3A C4A 1.543(6)
C3A H3A2 0.9900
C3A H3A3 0.9900
C4A C5A 1.542(6)
C4A H4A1 0.9900
C4A H4A2 0.9900
C4A' C5A 1.565(13)
C4A' H4A3 0.9900
C4A' H4A4 0.9900
C5A H5A1 0.9900
C5A H5A2 0.9900
C7A C12A 1.390(5)
C7A C8A 1.418(5)
C8A C9A 1.388(5)
C8A C13A 1.501(4)
C9A C10A 1.382(5)
C9A H9A 0.9500
C10A C11A 1.393(5)
C10A H10A 0.9500
C11A C12A 1.382(5)
C11A H11A 0.9500
C12A H12A 0.9500
C14A C17A 1.523(5)
C14A C15A 1.526(5)
C14A C16A 1.545(5)
C15A H15D 0.9800
C15A H15E 0.9800
C15A H15F 0.9800
C16A H16D 0.9800
C16A H16E 0.9800
C16A H16F 0.9800
C18A H18D 0.9800
C18A H18E 0.9800
C18A H18F 0.9800
C19A C21A 1.538(5)
C19A C22A 1.541(5)
C19A C20A 1.548(5)
C20A H20D 0.9800
C20A H20E 0.9800
C20A H20F 0.9800
C21A H21D 0.9800
C21A H21E 0.9800
C21A H21F 0.9800
C22A H22D 0.9800
C22A H22E 0.9800
C22A H22F 0.9800

loop_
_geom_torsion_atom_site_label_1
_geom_torsion_atom_site_label_2
_geom_torsion_atom_site_label_3
_geom_torsion_atom_site_label_4
_geom_torsion
C2 N1 C1 O1 3.5(4)
C5 N1 C1 O1 -175.5(3)
C2 N1 C1 C19 -179.6(3)
C5 N1 C1 C19 1.5(5)
C1 N1 C2 C3 175.0(3)
C5 N1 C2 C3 -5.8(3)
C1 N1 C2 C6 -61.9(4)
C5 N1 C2 C6 117.3(3)
N1 C2 C3 C4 26.9(3)
C6 C2 C3 C4 -97.2(3)
C2 C3 C4 C5 -37.5(3)
C1 N1 C5 C4 161.6(3)
C2 N1 C5 C4 -17.4(3)
C3 C4 C5 N1 33.2(3)
C7 N2 C6 O2 -7.3(5)
C7 N2 C6 C2 175.5(3)
N1 C2 C6 O2 148.6(3)
C3 C2 C6 O2 -93.4(4)
N1 C2 C6 N2 -34.1(4)
C3 C2 C6 N2 84.0(3)
C6 N2 C7 C12 -12.7(5)
C6 N2 C7 C8 169.2(3)
C12 C7 C8 C9 -3.4(5)
N2 C7 C8 C9 174.7(3)
C12 C7 C8 C13 179.0(3)
N2 C7 C8 C13 -2.9(4)
C7 C8 C9 C10 0.5(5)
C13 C8 C9 C10 178.1(3)
C8 C9 C10 C11 2.1(5)
C9 C10 C11 C12 -1.8(5)
C10 C11 C12 C7 -1.1(5)
N2 C7 C12 C11 -174.3(3)
C8 C7 C12 C11 3.7(5)
C14 N3 C13 O3 2.1(5)
C14 N3 C13 C8 -178.6(3)
C9 C8 C13 O3 -154.1(3)
C7 C8 C13 O3 23.4(5)
C9 C8 C13 N3 26.6(5)
C7 C8 C13 N3 -155.9(3)
C13 N3 C14 C15 -73.0(4)
C13 N3 C14 C17 49.6(4)
C13 N3 C14 C16 165.6(3)
C18 O5 C17 O4 3.6(5)
C18 O5 C17 C14 177.5(3)
N3 C14 C17 O4 -144.7(3)
C15 C14 C17 O4 -21.2(4)
C16 C14 C17 O4 99.5(4)
N3 C14 C17 O5 41.3(4)
C15 C14 C17 O5 164.8(3)
C16 C14 C17 O5 -74.5(3)
O1 C1 C19 C20 -137.7(3)
N1 C1 C19 C20 45.5(4)
O1 C1 C19 C22 -17.7(4)
N1 C1 C19 C22 165.5(3)
O1 C1 C19 C21 99.3(3)
N1 C1 C19 C21 -77.6(4)
C2A N1A C1A O1A 4.0(4)
C5A N1A C1A O1A 167.7(3)
C2A N1A C1A C19A -173.8(3)
C5A N1A C1A C19A -10.2(5)
C1A N1A C2A C6A -76.4(4)
C5A N1A C2A C6A 117.2(3)
C1A N1A C2A C3A 162.2(3)
C5A N1A C2A C3A -4.1(4)
N1A C2A C3A C4A' 28.3(8)
C6A C2A C3A C4A' -96.8(8)
N1A C2A C3A C4A -19.9(4)
C6A C2A C3A C4A -145.0(4)
C4A' C3A C4A C5A -57.7(8)
C2A C3A C4A C5A 34.9(5)
C2A C3A C4A' C5A -41.3(10)
C4A C3A C4A' C5A 58.8(8)
C1A N1A C5A C4A -138.3(4)
C2A N1A C5A C4A 26.4(4)
C1A N1A C5A C4A' 176.9(7)
C2A N1A C5A C4A' -18.5(7)
C3A C4A C5A N1A -36.7(4)
C3A C4A C5A C4A' 51.5(7)
C3A C4A' C5A N1A 37.9(10)
C3A C4A' C5A C4A -63.2(9)
C7A N2A C6A O2A -3.5(5)
C7A N2A C6A C2A -179.5(3)
N1A C2A C6A O2A 162.6(3)
C3A C2A C6A O2A -79.3(4)
N1A C2A C6A N2A -21.3(4)
C3A C2A C6A N2A 96.8(3)
C6A N2A C7A C12A -10.8(5)
C6A N2A C7A C8A 172.2(3)
C12A C7A C8A C9A -1.8(5)
N2A C7A C8A C9A 175.2(3)
C12A C7A C8A C13A -179.6(3)
N2A C7A C8A C13A -2.5(5)
C7A C8A C9A C10A 1.8(5)
C13A C8A C9A C10A 179.6(3)
C8A C9A C10A C11A -1.2(5)
C9A C10A C11A C12A 0.5(5)
C10A C11A C12A C7A -0.4(5)
N2A C7A C12A C11A -175.8(3)
C8A C7A C12A C11A 1.1(5)
C14A N3A C13A O3A 0.5(5)
C14A N3A C13A C8A -179.4(3)
C9A C8A C13A O3A -152.1(3)
C7A C8A C13A O3A 25.6(5)
C9A C8A C13A N3A 27.7(4)
C7A C8A C13A N3A -154.6(3)
C13A N3A C14A C17A -51.9(4)
C13A N3A C14A C15A 71.0(4)
C13A N3A C14A C16A -169.3(3)
C18A O5A C17A O4A -0.2(5)
C18A O5A C17A C14A -176.3(3)
N3A C14A C17A O4A 138.3(3)
C15A C14A C17A O4A 15.0(5)
C16A C14A C17A O4A -104.5(4)
N3A C14A C17A O5A -45.7(4)
C15A C14A C17A O5A -169.0(3)
C16A C14A C17A O5A 71.5(3)
O1A C1A C19A C21A 22.1(4)
N1A C1A C19A C21A -160.1(3)
O1A C1A C19A C22A -93.7(3)
N1A C1A C19A C22A 84.1(4)
O1A C1A C19A C20A 142.5(3)
N1A C1A C19A C20A -39.7(4)
